data_2311826
loop_
_publ_author_name
'Nayak, Prakash S.'
'Jasinski, Jerry P.'
'Golen, James A.'
'Narayana, Badiadka'
'Kaur, Manpreet'
'Yathirajan, Hemmige S.'
'Glidewell, Christopher'

_publ_section_title
;
 Halogenated C,N-diarylacetamides: molecular conformations and
 supramolecular assembly.
;
_journal_coeditor_code SK3561
_journal_issue 'Pt 9'
_journal_name_full 'Acta crystallographica. Section C, Structural chemistry'
_journal_page_first 889
_journal_page_last 894
_journal_paper_doi 10.1107/S2053229614018713
_journal_volume 70
_journal_year 2014
_chemical_formula_iupac 'C15 H12 Cl3 N O'
_chemical_formula_moiety 'C15 H12 Cl3 N O'
_chemical_formula_sum 'C15 H12 Cl3 N O'
_chemical_formula_weight 328.61
_chemical_name_systematic
;
<i>N</i>-(4-Chloro-3-methylphenyl)-2-(2,4-dichlorophenyl)acetamide
;
_space_group_crystal_system monoclinic
_space_group_IT_number 4
_space_group_name_Hall 'P 2yb'
_space_group_name_H-M_alt 'P 1 21 1'
_atom_sites_solution_hydrogens geom
_audit_creation_method SHELXL-2014
_cell_angle_alpha 90
_cell_angle_beta 101.310(6)
_cell_angle_gamma 90
_cell_formula_units_Z 2
_cell_length_a 11.8441(7)
_cell_length_b 4.7288(3)
_cell_length_c 13.0981(7)
_cell_measurement_reflns_used 2566
_cell_measurement_temperature 173(2)
_cell_measurement_theta_max 72.177
_cell_measurement_theta_min 3.441
_cell_volume 719.36(7)
_computing_cell_refinement 'CrysAlis PRO (Agilent, 2012)'
_computing_data_collection 'CrysAlis PRO (Agilent, 2012)'
_computing_data_reduction 'CrysAlis RED (Agilent, 2012)'
_computing_molecular_graphics 'PLATON (Spek, 2009)'
_computing_publication_material 'SHELXL2014 (Sheldrick, 2014) and PLATON (Spek, 2009)'
_computing_structure_refinement 'SHELXL2014 (Sheldrick, 2014)'
_computing_structure_solution 'SUPERFLIP (Palatinus & Chapuis, 2007)'
_diffrn_ambient_temperature 173(2)
_diffrn_measured_fraction_theta_full 1.000
_diffrn_measured_fraction_theta_max 0.990
_diffrn_measurement_device_type 'Agilent Eos Gemini'
_diffrn_measurement_method '\w scans'
_diffrn_radiation_type CuK\a
_diffrn_radiation_wavelength 1.54184
_diffrn_reflns_av_R_equivalents 0.0394
_diffrn_reflns_limit_h_max 14
_diffrn_reflns_limit_h_min -7
_diffrn_reflns_limit_k_max 5
_diffrn_reflns_limit_k_min -5
_diffrn_reflns_limit_l_max 16
_diffrn_reflns_limit_l_min -15
_diffrn_reflns_number 4196
_diffrn_reflns_theta_full 67.684
_diffrn_reflns_theta_max 72.177
_diffrn_reflns_theta_min 3.441
_diffrn_standards_decay_% 0
_diffrn_standards_interval_count 0
_diffrn_standards_interval_time 0
_diffrn_standards_number 0
_exptl_absorpt_coefficient_mu 5.714
_exptl_absorpt_correction_T_max 0.710
_exptl_absorpt_correction_T_min 0.256
_exptl_absorpt_correction_type multi-scan
_exptl_absorpt_process_details '(CrysAlis PRO; Agilent, 2012)'
_exptl_crystal_colour colourless
_exptl_crystal_density_diffrn 1.517
_exptl_crystal_description block
_exptl_crystal_F_000 336
_exptl_crystal_size_max 0.160
_exptl_crystal_size_mid 0.080
_exptl_crystal_size_min 0.060
_refine_diff_density_max 0.554
_refine_diff_density_min -0.289
_refine_ls_abs_structure_details
;
Flack <i>x</i> determined using 697 quotients [(I+)-(I-)]/[(I+)+(I-)]
(Parsons <i>et al.</i>, 2013)
;
_refine_ls_abs_structure_Flack -0.02(4)
_refine_ls_extinction_method none
_refine_ls_goodness_of_fit_ref 1.067
_refine_ls_hydrogen_treatment constr
_refine_ls_matrix_type full
_refine_ls_number_parameters 182
_refine_ls_number_reflns 2566
_refine_ls_number_restraints 1
_refine_ls_restrained_S_all 1.066
_refine_ls_R_factor_all 0.0690
_refine_ls_R_factor_gt 0.0581
_refine_ls_shift/su_max 0.000
_refine_ls_shift/su_mean 0.000
_refine_ls_structure_factor_coef Fsqd
_refine_ls_weighting_details 'w=1/[\s^2^(Fo^2^)+(0.0740P)^2^+0.1558P] where P=(Fo^2^+2Fc^2^)/3'
_refine_ls_weighting_scheme calc
_refine_ls_wR_factor_gt 0.1433
_refine_ls_wR_factor_ref 0.1550
_reflns_number_gt 2214
_reflns_number_total 2566
_reflns_threshold_expression I>2\s(I)
_cod_data_source_file sk3561sup1.cif
_cod_data_source_block III
_cod_original_sg_symbol_H-M 'P 21'
_cod_database_code 2311826
_shelx_space_group_comment
;
The symmetry employed for this shelxl refinement is uniquely defined
by the following loop, which should always be used as a source of
symmetry information in preference to the above space-group names.
They are only intended as comments.
;
_shelx_estimated_absorpt_t_min 0.462
_shelx_estimated_absorpt_t_max 0.726
_shelxl_version_number 2.014

loop_
_space_group_symop_operation_xyz
'x, y, z'
'-x, y+1/2, -z'

loop_
_atom_site_type_symbol
_atom_site_label
_atom_site_fract_x
_atom_site_fract_y
_atom_site_fract_z
_atom_site_U_iso_or_equiv
_atom_site_adp_type
_atom_site_calc_flag
_atom_site_occupancy
C C1 0.2642(5) 0.4768(13) 0.5713(5) 0.0269(12) Uani d 1
O O1 0.2599(4) 0.7328(11) 0.5588(4) 0.0396(11) Uani d 1
N N1 0.2985(4) 0.2962(11) 0.5045(4) 0.0279(11) Uani d 1
H H1 0.2980 0.1145 0.5189 0.034 Uiso calc 1
C C2 0.2333(7) 0.3377(15) 0.6672(5) 0.0374(15) Uani d 1
H H2A 0.1727 0.1939 0.6448 0.045 Uiso calc 1
H H2B 0.3020 0.2398 0.7069 0.045 Uiso calc 1
C C11 0.3360(5) 0.3802(13) 0.4110(5) 0.0260(12) Uani d 1
C C12 0.2736(5) 0.5755(14) 0.3438(5) 0.0288(12) Uani d 1
H H12 0.2065 0.6576 0.3608 0.035 Uiso calc 1
C C13 0.3077(5) 0.6540(14) 0.2516(5) 0.0317(14) Uani d 1
C C14 0.4081(5) 0.5313(18) 0.2321(5) 0.0383(16) Uani d 1
Cl Cl14 0.45559(16) 0.6230(6) 0.11761(14) 0.0585(7) Uani d 1
C C15 0.4702(6) 0.3367(18) 0.2978(5) 0.0409(16) Uani d 1
H H15 0.5377 0.2550 0.2814 0.049 Uiso calc 1
C C16 0.4341(6) 0.2593(16) 0.3887(5) 0.0367(15) Uani d 1
H H16 0.4766 0.1248 0.4348 0.044 Uiso calc 1
C C17 0.2369(7) 0.8607(18) 0.1784(6) 0.0434(17) Uani d 1
H H17A 0.2041 0.7649 0.1130 0.065 Uiso calc 1
H H17B 0.2860 1.0171 0.1644 0.065 Uiso calc 1
H H17C 0.1746 0.9347 0.2102 0.065 Uiso calc 1
C C21 0.1914(5) 0.5477(14) 0.7367(5) 0.0311(13) Uani d 1
C C22 0.0803(6) 0.6557(13) 0.7175(5) 0.0323(14) Uani d 1
Cl Cl22 -0.01755(16) 0.5362(5) 0.60924(14) 0.0496(5) Uani d 1
C C23 0.0429(6) 0.8549(15) 0.7797(5) 0.0327(13) Uani d 1
H H23 -0.0341 0.9223 0.7644 0.039 Uiso calc 1
C C24 0.1211(6) 0.9555(13) 0.8660(5) 0.0310(14) Uani d 1
Cl Cl24 0.07578(15) 1.2083(4) 0.94506(12) 0.0401(4) Uani d 1
C C25 0.2322(6) 0.8551(16) 0.8878(5) 0.0336(14) Uani d 1
H H25 0.2854 0.9257 0.9461 0.040 Uiso calc 1
C C26 0.2663(5) 0.6515(14) 0.8247(5) 0.0333(15) Uani d 1
H H26 0.3426 0.5798 0.8416 0.040 Uiso calc 1

loop_
_atom_site_aniso_label
_atom_site_aniso_U_11
_atom_site_aniso_U_22
_atom_site_aniso_U_33
_atom_site_aniso_U_12
_atom_site_aniso_U_13
_atom_site_aniso_U_23
C1 0.031(3) 0.022(3) 0.028(3) -0.003(2) 0.009(2) 0.002(2)
O1 0.062(3) 0.024(2) 0.038(2) -0.001(2) 0.022(2) 0.002(2)
N1 0.035(3) 0.019(2) 0.030(3) -0.001(2) 0.010(2) 0.001(2)
C2 0.052(4) 0.029(3) 0.035(3) 0.001(3) 0.020(3) 0.006(3)
C11 0.027(3) 0.023(3) 0.027(3) 0.000(2) 0.004(2) -0.003(2)
C12 0.028(3) 0.029(3) 0.030(3) 0.001(3) 0.007(2) -0.003(3)
C13 0.029(3) 0.036(4) 0.029(3) -0.001(2) 0.004(2) 0.003(3)
C14 0.035(3) 0.056(5) 0.026(3) -0.004(3) 0.011(2) 0.003(3)
Cl14 0.0456(9) 0.0954(18) 0.0388(8) 0.0073(10) 0.0183(7) 0.0197(10)
C15 0.032(3) 0.055(4) 0.038(3) 0.010(3) 0.014(3) 0.000(3)
C16 0.037(3) 0.039(4) 0.033(3) 0.004(3) 0.006(3) 0.008(3)
C17 0.046(4) 0.049(4) 0.036(3) 0.007(3) 0.007(3) 0.012(3)
C21 0.041(3) 0.024(3) 0.032(3) -0.004(3) 0.017(2) 0.007(3)
C22 0.040(3) 0.029(4) 0.028(3) -0.010(3) 0.006(2) 0.008(3)
Cl22 0.0483(10) 0.0577(12) 0.0400(9) -0.0107(9) 0.0018(7) -0.0027(9)
C23 0.036(3) 0.029(3) 0.036(3) 0.002(3) 0.013(3) 0.005(3)
C24 0.042(3) 0.023(3) 0.033(3) 0.002(3) 0.021(3) 0.004(2)
Cl24 0.0554(10) 0.0309(8) 0.0406(8) 0.0052(7) 0.0257(7) 0.0016(7)
C25 0.038(3) 0.037(4) 0.028(3) -0.005(3) 0.011(3) 0.003(3)
C26 0.032(3) 0.037(4) 0.033(3) 0.002(3) 0.010(2) 0.011(3)

loop_
_atom_type_symbol
_atom_type_description
_atom_type_scat_dispersion_real
_atom_type_scat_dispersion_imag
_atom_type_scat_source
C C 0.0181 0.0091 'International Tables Vol C Tables 4.2.6.8 and 6.1.1.4'
H H 0.0000 0.0000 'International Tables Vol C Tables 4.2.6.8 and 6.1.1.4'
N N 0.0311 0.0180 'International Tables Vol C Tables 4.2.6.8 and 6.1.1.4'
O O 0.0492 0.0322 'International Tables Vol C Tables 4.2.6.8 and 6.1.1.4'
Cl Cl 0.3639 0.7018 'International Tables Vol C Tables 4.2.6.8 and 6.1.1.4'

loop_
_geom_angle_atom_site_label_1
_geom_angle_atom_site_label_2
_geom_angle_atom_site_label_3
_geom_angle
O1 C1 N1 123.6(6)
O1 C1 C2 121.8(6)
N1 C1 C2 114.5(5)
C1 N1 C11 124.3(5)
C1 N1 H1 117.9
C11 N1 H1 117.9
C21 C2 C1 112.1(6)
C21 C2 H2A 109.2
C1 C2 H2A 109.2
C21 C2 H2B 109.2
C1 C2 H2B 109.2
H2A C2 H2B 107.9
C16 C11 C12 120.6(6)
C16 C11 N1 118.7(5)
C12 C11 N1 120.6(5)
C11 C12 C13 121.2(5)
C11 C12 H12 119.4
C13 C12 H12 119.4
C14 C13 C12 116.8(6)
C14 C13 C17 122.9(6)
C12 C13 C17 120.3(6)
C15 C14 C13 122.5(6)
C15 C14 Cl14 118.7(5)
C13 C14 Cl14 118.9(5)
C14 C15 C16 119.8(6)
C14 C15 H15 120.1
C16 C15 H15 120.1
C11 C16 C15 119.1(6)
C11 C16 H16 120.4
C15 C16 H16 120.4
C13 C17 H17A 109.5
C13 C17 H17B 109.5
H17A C17 H17B 109.5
C13 C17 H17C 109.5
H17A C17 H17C 109.5
H17B C17 H17C 109.5
C22 C21 C26 116.4(6)
C22 C21 C2 123.4(6)
C26 C21 C2 120.1(6)
C23 C22 C21 123.3(6)
C23 C22 Cl22 117.7(5)
C21 C22 Cl22 119.0(5)
C22 C23 C24 118.3(6)
C22 C23 H23 120.9
C24 C23 H23 120.9
C25 C24 C23 120.4(6)
C25 C24 Cl24 120.6(6)
C23 C24 Cl24 119.0(5)
C24 C25 C26 119.8(6)
C24 C25 H25 120.1
C26 C25 H25 120.1
C25 C26 C21 121.8(6)
C25 C26 H26 119.1
C21 C26 H26 119.1

loop_
_geom_bond_atom_site_label_1
_geom_bond_atom_site_label_2
_geom_bond_distance
C1 O1 1.221(8)
C1 N1 1.341(8)
C1 C2 1.526(8)
N1 C11 1.439(7)
N1 H1 0.8800
C2 C21 1.495(9)
C2 H2A 0.9900
C2 H2B 0.9900
C11 C16 1.377(9)
C11 C12 1.385(9)
C12 C13 1.397(8)
C12 H12 0.9500
C13 C14 1.391(9)
C13 C17 1.504(9)
C14 C15 1.372(11)
C14 Cl14 1.756(6)
C15 C16 1.390(9)
C15 H15 0.9500
C16 H16 0.9500
C17 H17A 0.9800
C17 H17B 0.9800
C17 H17C 0.9800
C21 C22 1.387(9)
C21 C26 1.399(9)
C22 C23 1.375(9)
C22 Cl22 1.740(6)
C23 C24 1.397(10)
C23 H23 0.9500
C24 C25 1.376(9)
C24 Cl24 1.734(6)
C25 C26 1.379(9)
C25 H25 0.9500
C26 H26 0.9500

loop_
_geom_hbond_atom_site_label_D
_geom_hbond_atom_site_label_H
_geom_hbond_atom_site_label_A
_geom_hbond_site_symmetry_A
_geom_hbond_distance_DH
_geom_hbond_distance_HA
_geom_hbond_distance_DA
_geom_hbond_angle_DHA
_geom_hbond_publ_flag
N1 H1 O1 1_545 0.88 1.96 2.818(7) 166 no
C2 H2A Cg1 1_545 0.99 2.96 3.498(8) 115 no

loop_
_geom_torsion_atom_site_label_1
_geom_torsion_atom_site_label_2
_geom_torsion_atom_site_label_3
_geom_torsion_atom_site_label_4
_geom_torsion
O1 C1 N1 C11 0.9(10)
C2 C1 N1 C11 -177.5(5)
O1 C1 C2 C21 3.8(10)
N1 C1 C2 C21 -177.8(6)
C1 N1 C11 C16 134.5(7)
C1 N1 C11 C12 -46.5(9)
C16 C11 C12 C13 0.4(10)
N1 C11 C12 C13 -178.5(6)
C11 C12 C13 C14 -1.3(10)
C11 C12 C13 C17 178.3(6)
C12 C13 C14 C15 1.6(11)
C17 C13 C14 C15 -178.0(7)
C12 C13 C14 Cl14 -179.7(5)
C17 C13 C14 Cl14 0.6(10)
C13 C14 C15 C16 -1.0(12)
Cl14 C14 C15 C16 -179.7(6)
C12 C11 C16 C15 0.2(10)
N1 C11 C16 C15 179.2(6)
C14 C15 C16 C11 0.0(12)
C1 C2 C21 C22 79.3(8)
C1 C2 C21 C26 -98.9(7)
C26 C21 C22 C23 0.2(9)
C2 C21 C22 C23 -178.0(6)
C26 C21 C22 Cl22 -180.0(4)
C2 C21 C22 Cl22 1.8(8)
C21 C22 C23 C24 0.7(10)
Cl22 C22 C23 C24 -179.1(5)
C22 C23 C24 C25 -0.4(9)
C22 C23 C24 Cl24 179.6(5)
C23 C24 C25 C26 -0.7(9)
Cl24 C24 C25 C26 179.2(5)
C24 C25 C26 C21 1.7(9)
C22 C21 C26 C25 -1.4(9)
C2 C21 C26 C25 176.9(6)
